data_1549446
loop_
_publ_author_name
'Ill\'an-Cabeza, Nuria A'
'Garc\'ia-Garc\'ia, Antonio R'
'Mart\'inez-Martos, Jos\'e M'
'Ram\'irez-Exp\'osito, Mar\'ia J'
'Pe\~na-Ruiz, Tom\'as'
'Moreno-Carretero, Miguel N'

_publ_section_title
;
 A potential antitumor agent,
 (6-amino-1-methyl-5-nitrosouracilato-N3)-triphenylphosphine-gold(I):
 structural studies and in vivo biological effects against experimental
 glioma.
;
_journal_name_full 'European journal of medicinal chemistry'
_journal_page_first 260
_journal_page_last 272
_journal_paper_doi 10.1016/j.ejmech.2013.03.067
_journal_volume 64
_journal_year 2013
_chemical_formula_moiety '4(C23 H20 Au N4 O3 P), O'
_chemical_formula_sum 'C92 H80 Au4 N16 O13 P4'
_chemical_formula_weight 2529.48
_chemical_name_systematic
;
 ?
;
_space_group_IT_number 60
_symmetry_cell_setting orthorhombic
_symmetry_space_group_name_Hall '-P 2ac 2b'
_symmetry_space_group_name_H-M 'P b n a'
_atom_sites_solution_hydrogens geom
_atom_sites_solution_primary direct
_atom_sites_solution_secondary difmap
_audit_creation_method SHELXL-97
_cell_angle_alpha 90.00
_cell_angle_beta 90.00
_cell_angle_gamma 90.00
_cell_formula_units_Z 4
_cell_length_a 17.898(4)
_cell_length_b 22.4914(19)
_cell_length_c 23.400(5)
_cell_measurement_reflns_used 7814
_cell_measurement_temperature 120(2)
_cell_measurement_theta_max 27.51
_cell_measurement_theta_min 2.51
_cell_volume 9420(3)
_computing_cell_refinement 'Dirax/lsq (Duisenberg&Schreurs, 1989-2000)'
_computing_data_collection 'Collect (Nonius BV, 1997-2000)'
_computing_data_reduction 'EvalCCD (Duisenberg& Shreurs, 1990-2000)'
_computing_structure_refinement 'SHELXL-97 (Sheldrick, 1997)'
_computing_structure_solution 'SHELXL-97 (Sheldrick, 1997)'
_diffrn_ambient_temperature 120(2)
_diffrn_detector_area_resol_mean 9
_diffrn_measured_fraction_theta_full 0.999
_diffrn_measured_fraction_theta_max 0.999
_diffrn_measurement_device_type KappaCCD
_diffrn_measurement_method 'CCD rotation images, thick slices'
_diffrn_radiation_monochromator graphite
_diffrn_radiation_source 'fine-focus sealed tube'
_diffrn_radiation_type MoK\a
_diffrn_radiation_wavelength 0.71073
_diffrn_reflns_av_R_equivalents 0.0925
_diffrn_reflns_av_sigmaI/netI 0.0572
_diffrn_reflns_limit_h_max 18
_diffrn_reflns_limit_h_min -23
_diffrn_reflns_limit_k_max 29
_diffrn_reflns_limit_k_min -27
_diffrn_reflns_limit_l_max 30
_diffrn_reflns_limit_l_min -30
_diffrn_reflns_number 108509
_diffrn_reflns_theta_full 27.51
_diffrn_reflns_theta_max 27.51
_diffrn_reflns_theta_min 2.51
_exptl_absorpt_coefficient_mu 6.348
_exptl_absorpt_correction_T_max 0.5693
_exptl_absorpt_correction_T_min 0.3357
_exptl_absorpt_correction_type multi-scan
_exptl_absorpt_process_details 'SADABS, 2.10, 2003'
_exptl_crystal_colour pink
_exptl_crystal_density_diffrn 1.784
_exptl_crystal_density_method 'not measured'
_exptl_crystal_description block
_exptl_crystal_F_000 4896
_exptl_crystal_size_max 0.22
_exptl_crystal_size_mid 0.14
_exptl_crystal_size_min 0.10
_refine_diff_density_max 1.484
_refine_diff_density_min -1.260
_refine_diff_density_rms 0.163
_refine_ls_extinction_method none
_refine_ls_goodness_of_fit_ref 1.079
_refine_ls_hydrogen_treatment mixed
_refine_ls_matrix_type full
_refine_ls_number_parameters 594
_refine_ls_number_reflns 10817
_refine_ls_number_restraints 0
_refine_ls_restrained_S_all 1.079
_refine_ls_R_factor_all 0.0846
_refine_ls_R_factor_gt 0.0495
_refine_ls_shift/su_max 0.001
_refine_ls_shift/su_mean 0.000
_refine_ls_structure_factor_coef Fsqd
_refine_ls_weighting_details 'calc w=1/[\s^2^(Fo^2^)+(0.0126P)^2^+62.7198P] where P=(Fo^2^+2Fc^2^)/3'
_refine_ls_weighting_scheme calc
_refine_ls_wR_factor_gt 0.0735
_refine_ls_wR_factor_ref 0.0817
_reflns_number_gt 7814
_reflns_number_total 10817
_reflns_threshold_expression >2sigma(I)
_cod_data_source_file AuMANU.cif
_cod_data_source_block import
_cod_depositor_comments
;
The following automatic conversions were performed:

'_symmetry_cell_setting' value 'Orthorhombic' changed to
'orthorhombic' according to the built-in table from CIF Core
dictionary named 'cif_core.dic' version 2.4.1 from 2010-06-29.

Automatic conversion script
Id: cif_fix_values 5642 2017-10-24 12:04:52Z antanas 
;
_cod_database_code 1549446

loop_
_symmetry_equiv_pos_as_xyz
'x, y, z'
'-x+1/2, -y, z+1/2'
'x, -y+1/2, -z'
'-x+1/2, y+1/2, -z+1/2'
'-x, -y, -z'
'x-1/2, y, -z-1/2'
'-x, y-1/2, z'
'x-1/2, -y-1/2, z-1/2'

loop_
_atom_site_label
_atom_site_type_symbol
_atom_site_fract_x
_atom_site_fract_y
_atom_site_fract_z
_atom_site_U_iso_or_equiv
_atom_site_adp_type
_atom_site_occupancy
_atom_site_symmetry_multiplicity
_atom_site_calc_flag
_atom_site_refinement_flags
_atom_site_disorder_assembly
_atom_site_disorder_group
P1 P 0.24811(10) 0.98905(8) 0.22674(7) 0.0282(4) Uani 1 1 d . . .
O4 O 0.4235(2) 1.0704(2) 0.09654(18) 0.0271(10) Uani 1 1 d . . .
O2 O 0.2665(3) 1.1999(2) 0.1795(2) 0.0364(12) Uani 1 1 d . . .
N3 N 0.3433(3) 1.1347(2) 0.1365(2) 0.0213(11) Uani 1 1 d . . .
N1 N 0.3566(3) 1.2382(2) 0.1226(2) 0.0227(12) Uani 1 1 d . . .
N6 N 0.4537(3) 1.2761(2) 0.0692(2) 0.0313(13) Uani 1 1 d . . .
H61 H 0.4363 1.3123 0.0744 0.038 Uiso 1 1 calc R . .
H62 H 0.4945 1.2704 0.0490 0.038 Uiso 1 1 calc R . .
O5 O 0.5503(3) 1.1977(2) 0.0353(2) 0.0489(14) Uani 1 1 d . . .
C2 C 0.3193(4) 1.1902(3) 0.1491(3) 0.0244(14) Uani 1 1 d . . .
N5 N 0.5118(3) 1.1563(3) 0.0564(3) 0.0401(16) Uani 1 1 d . . .
C6 C 0.4190(4) 1.2308(3) 0.0915(3) 0.0266(15) Uani 1 1 d . . .
C4 C 0.4054(3) 1.1217(3) 0.1047(3) 0.0220(14) Uani 1 1 d . . .
C5 C 0.4474(4) 1.1718(3) 0.0827(3) 0.0248(15) Uani 1 1 d . . .
C1 C 0.3302(4) 1.2976(3) 0.1351(3) 0.0344(17) Uani 1 1 d . . .
H1A H 0.2845 1.2952 0.1580 0.052 Uiso 1 1 calc R . .
H1B H 0.3197 1.3184 0.0992 0.052 Uiso 1 1 calc R . .
H1C H 0.3686 1.3193 0.1564 0.052 Uiso 1 1 calc R . .
P2 P 0.08305(11) 1.14755(9) 0.09839(9) 0.0375(5) Uani 1 1 d . . .
C2C C 0.3531(4) 0.9146(3) 0.1774(3) 0.0316(16) Uani 1 1 d . . .
H2C H 0.3723 0.9496 0.1600 0.038 Uiso 1 1 calc R . .
C2B C 0.1116(4) 0.9755(3) 0.1746(3) 0.0368(17) Uani 1 1 d . . .
H2B H 0.1374 0.9866 0.1408 0.044 Uiso 1 1 calc R . .
C2A C 0.2622(5) 1.0667(4) 0.3152(3) 0.048(2) Uani 1 1 d . . .
H2A H 0.2503 1.0953 0.2867 0.057 Uiso 1 1 calc R . .
C1A C 0.2684(4) 1.0085(3) 0.3001(3) 0.0332(17) Uani 1 1 d . . .
C3B C 0.0377(4) 0.9618(4) 0.1719(3) 0.0444(19) Uani 1 1 d . . .
H3B H 0.0122 0.9628 0.1363 0.053 Uiso 1 1 calc R . .
C3C C 0.3870(4) 0.8609(3) 0.1675(3) 0.0396(18) Uani 1 1 d . . .
H3C H 0.4291 0.8586 0.1428 0.048 Uiso 1 1 calc R . .
C4B C -0.0004(4) 0.9464(4) 0.2213(3) 0.049(2) Uani 1 1 d . . .
H4B H -0.0523 0.9376 0.2197 0.059 Uiso 1 1 calc R . .
C1D C 0.0524(5) 1.1278(3) 0.1690(4) 0.048(2) Uani 1 1 d . . .
C1C C 0.2912(4) 0.9182(3) 0.2124(3) 0.0371(17) Uani 1 1 d . . .
C1E C 0.0056(4) 1.1361(4) 0.0493(4) 0.044(2) Uani 1 1 d . . .
C1F C 0.0918(4) 1.2268(3) 0.1030(3) 0.0355(17) Uani 1 1 d . . .
C1B C 0.1496(4) 0.9736(3) 0.2257(3) 0.0313(16) Uani 1 1 d . . .
C6F C 0.1457(4) 1.2565(3) 0.0732(3) 0.0375(18) Uani 1 1 d . . .
H6F H 0.1820 1.2350 0.0520 0.045 Uiso 1 1 calc R . .
C5B C 0.0366(4) 0.9439(4) 0.2725(3) 0.051(2) Uani 1 1 d . . .
H5B H 0.0109 0.9321 0.3061 0.061 Uiso 1 1 calc R . .
C6C C 0.2641(6) 0.8669(4) 0.2373(4) 0.072(3) Uani 1 1 d . . .
H6C H 0.2213 0.8686 0.2612 0.087 Uiso 1 1 calc R . .
C4A C 0.2925(5) 1.0447(5) 0.4112(4) 0.062(3) Uani 1 1 d . . .
H4A H 0.3011 1.0571 0.4495 0.075 Uiso 1 1 calc R . .
C2F C 0.0398(5) 1.2589(4) 0.1351(4) 0.052(2) Uani 1 1 d . . .
H2F H 0.0037 1.2383 0.1573 0.062 Uiso 1 1 calc R . .
C5A C 0.2998(5) 0.9875(5) 0.3973(3) 0.063(3) Uani 1 1 d . . .
H5A H 0.3135 0.9594 0.4258 0.075 Uiso 1 1 calc R . .
C4C C 0.3606(5) 0.8110(4) 0.1931(4) 0.067(3) Uani 1 1 d . . .
H4C H 0.3850 0.7741 0.1871 0.081 Uiso 1 1 calc R . .
C5F C 0.1470(5) 1.3184(4) 0.0740(3) 0.047(2) Uani 1 1 d . . .
H5F H 0.1848 1.3395 0.0539 0.056 Uiso 1 1 calc R . .
C4F C 0.0936(5) 1.3485(4) 0.1040(4) 0.050(2) Uani 1 1 d . . .
H4F H 0.0935 1.3907 0.1033 0.059 Uiso 1 1 calc R . .
C6B C 0.1112(4) 0.9586(3) 0.2750(3) 0.0412(19) Uani 1 1 d . . .
H6B H 0.1365 0.9584 0.3107 0.049 Uiso 1 1 calc R . .
C3A C 0.2728(5) 1.0854(4) 0.3712(4) 0.065(3) Uani 1 1 d . . .
H3A H 0.2665 1.1260 0.3813 0.078 Uiso 1 1 calc R . .
C6A C 0.2877(5) 0.9687(4) 0.3421(3) 0.050(2) Uani 1 1 d . . .
H6A H 0.2928 0.9277 0.3330 0.060 Uiso 1 1 calc R . .
C2D C 0.1014(5) 1.1338(4) 0.2132(4) 0.062(3) Uani 1 1 d . . .
H2D H 0.1508 1.1473 0.2062 0.075 Uiso 1 1 calc R . .
C2E C -0.0048(6) 1.0835(5) 0.0240(4) 0.077(3) Uani 1 1 d . . .
H2E H 0.0282 1.0517 0.0327 0.092 Uiso 1 1 calc R . .
C3F C 0.0405(5) 1.3194(4) 0.1350(4) 0.063(3) Uani 1 1 d . . .
H3F H 0.0045 1.3410 0.1563 0.075 Uiso 1 1 calc R . .
C5C C 0.2988(6) 0.8137(4) 0.2276(5) 0.092(4) Uani 1 1 d . . .
H5C H 0.2801 0.7785 0.2448 0.110 Uiso 1 1 calc R . .
C3E C -0.0620(6) 1.0740(5) -0.0143(5) 0.081(3) Uani 1 1 d . . .
H3E H -0.0682 1.0356 -0.0305 0.098 Uiso 1 1 calc R . .
C4D C 0.0080(8) 1.0998(6) 0.2774(6) 0.100(5) Uani 1 1 d . . .
H4D H -0.0068 1.0885 0.3148 0.120 Uiso 1 1 calc R . .
C6D C -0.0199(6) 1.1083(4) 0.1795(5) 0.078(3) Uani 1 1 d . . .
H6D H -0.0545 1.1036 0.1491 0.094 Uiso 1 1 calc R . .
C3D C 0.0795(6) 1.1204(5) 0.2675(4) 0.087(4) Uani 1 1 d . . .
H3D H 0.1134 1.1252 0.2984 0.104 Uiso 1 1 calc R . .
C4E C -0.1072(6) 1.1160(5) -0.0288(5) 0.067(3) Uani 1 1 d . . .
H4E H -0.1459 1.1096 -0.0559 0.080 Uiso 1 1 calc R . .
C5D C -0.0401(8) 1.0960(6) 0.2341(6) 0.108(5) Uani 1 1 d . . .
H5D H -0.0901 1.0843 0.2416 0.129 Uiso 1 1 calc R . .
C6E C -0.0397(7) 1.1771(5) 0.0335(8) 0.169(9) Uani 1 1 d . . .
H6E H -0.0335 1.2160 0.0485 0.202 Uiso 1 1 calc R . .
C5E C -0.0977(8) 1.1663(6) -0.0051(9) 0.189(10) Uani 1 1 d . . .
H5E H -0.1312 1.1977 -0.0140 0.227 Uiso 1 1 calc R . .
O5' O 0.4831(2) 1.0743(2) -0.08822(19) 0.0314(11) Uani 1 1 d . . .
O2' O 0.2388(2) 0.9716(2) 0.0652(2) 0.0327(11) Uani 1 1 d . . .
O4' O 0.3111(3) 1.1471(2) -0.0068(2) 0.0341(11) Uani 1 1 d . . .
N1' N 0.3415(3) 0.9716(2) 0.0093(2) 0.0233(12) Uani 1 1 d . . .
N3' N 0.2726(3) 1.0592(2) 0.0275(2) 0.0236(12) Uani 1 1 d . . .
N5' N 0.4276(3) 1.0971(2) -0.0624(2) 0.0263(12) Uani 1 1 d . . .
N6' N 0.4430(3) 0.9719(3) -0.0508(3) 0.0276(14) Uani 1 1 d . . .
C4' C 0.3211(4) 1.0937(3) -0.0038(3) 0.0274(15) Uani 1 1 d . . .
C2' C 0.2811(3) 1.0005(3) 0.0356(3) 0.0237(14) Uani 1 1 d . . .
C5' C 0.3816(3) 1.0633(3) -0.0320(2) 0.0203(13) Uani 1 1 d . . .
C6' C 0.3900(3) 1.0007(3) -0.0248(2) 0.0217(14) Uani 1 1 d . . .
C1' C 0.3498(4) 0.9080(3) 0.0173(3) 0.0316(16) Uani 1 1 d . . .
H1'1 H 0.3106 0.8936 0.0431 0.047 Uiso 1 1 calc R . .
H1'2 H 0.3989 0.8996 0.0340 0.047 Uiso 1 1 calc R . .
H1'3 H 0.3454 0.8879 -0.0197 0.047 Uiso 1 1 calc R . .
OW O 0.7059(10) 1.2392(13) 0.0337(11) 0.185(14) Uani 0.50 1 d P . .
H622 H 0.471(3) 0.992(2) -0.073(2) 0.003(14) Uiso 1 1 d . . .
H611 H 0.448(3) 0.940(3) -0.048(3) 0.013(18) Uiso 1 1 d . . .
Au2 Au 0.184192(14) 1.101174(12) 0.066602(11) 0.03010(7) Uani 1 1 d . . .
Au1 Au 0.290306(14) 1.063250(11) 0.173544(10) 0.02352(6) Uani 1 1 d . . .

loop_
_atom_site_aniso_label
_atom_site_aniso_U_11
_atom_site_aniso_U_22
_atom_site_aniso_U_33
_atom_site_aniso_U_23
_atom_site_aniso_U_13
_atom_site_aniso_U_12
P1 0.0308(10) 0.0312(10) 0.0226(9) 0.0026(8) 0.0039(7) -0.0052(8)
O4 0.032(3) 0.029(3) 0.021(2) -0.004(2) 0.0058(19) 0.007(2)
O2 0.036(3) 0.032(3) 0.041(3) -0.003(2) 0.019(2) 0.006(2)
N3 0.025(3) 0.017(3) 0.022(3) -0.002(2) 0.007(2) 0.002(2)
N1 0.029(3) 0.017(3) 0.022(3) 0.000(2) 0.004(2) 0.003(2)
N6 0.025(3) 0.027(3) 0.042(4) 0.006(3) 0.005(3) -0.005(2)
O5 0.040(3) 0.043(3) 0.064(4) 0.010(3) 0.006(3) 0.005(3)
C2 0.028(3) 0.028(4) 0.017(3) 0.003(3) 0.002(3) 0.001(3)
N5 0.045(4) 0.040(4) 0.035(4) 0.016(3) 0.007(3) -0.006(3)
C6 0.027(4) 0.030(4) 0.022(3) 0.004(3) -0.004(3) -0.002(3)
C4 0.019(3) 0.028(4) 0.020(3) 0.002(3) 0.001(3) 0.002(3)
C5 0.025(4) 0.030(4) 0.019(3) 0.006(3) 0.003(3) 0.009(3)
C1 0.045(5) 0.022(4) 0.037(4) -0.006(3) 0.004(3) 0.004(3)
P2 0.0275(10) 0.0373(11) 0.0476(12) -0.0049(10) 0.0162(9) 0.0028(8)
C2C 0.031(4) 0.034(4) 0.029(4) 0.007(3) 0.002(3) -0.008(3)
C2B 0.037(4) 0.049(5) 0.025(4) -0.001(4) 0.005(3) -0.008(4)
C2A 0.055(5) 0.055(5) 0.033(4) 0.002(4) -0.006(4) -0.013(4)
C1A 0.021(4) 0.051(5) 0.027(4) 0.007(3) 0.006(3) -0.002(3)
C3B 0.045(5) 0.058(5) 0.030(4) -0.007(4) -0.008(4) -0.011(4)
C3C 0.036(4) 0.040(4) 0.043(5) 0.008(4) 0.014(4) 0.001(3)
C4B 0.031(4) 0.079(6) 0.038(5) -0.011(4) 0.003(4) -0.012(4)
C1D 0.051(5) 0.035(4) 0.057(6) 0.005(4) 0.033(5) 0.016(4)
C1C 0.044(4) 0.031(4) 0.036(4) 0.005(3) 0.011(4) -0.001(3)
C1E 0.023(4) 0.040(5) 0.069(6) -0.004(4) 0.010(4) -0.002(4)
C1F 0.031(4) 0.041(4) 0.034(4) 0.000(3) 0.003(3) 0.001(3)
C1B 0.036(4) 0.025(4) 0.033(4) -0.002(3) 0.000(3) -0.003(3)
C6F 0.031(4) 0.047(5) 0.035(4) -0.001(4) 0.000(3) 0.000(3)
C5B 0.044(5) 0.079(6) 0.030(4) -0.009(4) 0.015(4) -0.017(5)
C6C 0.083(7) 0.033(5) 0.101(8) 0.014(5) 0.063(6) 0.003(5)
C4A 0.043(5) 0.119(9) 0.026(4) 0.001(5) 0.000(4) -0.026(6)
C2F 0.048(5) 0.043(5) 0.065(6) -0.002(4) 0.019(4) 0.003(4)
C5A 0.046(6) 0.117(9) 0.025(4) 0.026(5) 0.006(4) 0.015(6)
C4C 0.079(7) 0.027(4) 0.095(8) 0.014(5) 0.045(6) 0.010(4)
C5F 0.044(5) 0.053(5) 0.043(5) 0.009(4) -0.010(4) -0.007(4)
C4F 0.050(5) 0.036(5) 0.063(6) -0.003(4) -0.004(5) 0.003(4)
C6B 0.038(4) 0.062(5) 0.024(4) -0.005(4) 0.006(3) -0.015(4)
C3A 0.085(7) 0.076(7) 0.033(5) -0.013(5) 0.008(5) -0.031(6)
C6A 0.047(5) 0.066(6) 0.038(5) 0.018(4) 0.012(4) 0.016(4)
C2D 0.054(6) 0.083(7) 0.050(6) 0.030(5) 0.027(5) 0.031(5)
C2E 0.082(8) 0.075(7) 0.073(7) -0.033(6) -0.015(6) 0.027(6)
C3F 0.060(6) 0.047(6) 0.081(7) -0.005(5) 0.020(5) 0.008(5)
C5C 0.112(9) 0.038(5) 0.125(10) 0.026(6) 0.081(8) -0.004(6)
C3E 0.077(8) 0.088(9) 0.079(8) -0.033(7) -0.018(6) 0.002(7)
C4D 0.119(12) 0.093(9) 0.088(9) 0.038(9) 0.086(9) 0.036(9)
C6D 0.069(7) 0.074(7) 0.093(8) -0.021(6) 0.066(6) -0.013(5)
C3D 0.092(8) 0.108(9) 0.059(7) 0.030(6) 0.040(6) 0.059(7)
C4E 0.052(6) 0.065(7) 0.083(8) 0.012(6) -0.006(5) -0.024(5)
C5D 0.108(11) 0.088(9) 0.127(12) -0.011(10) 0.091(10) -0.018(9)
C6E 0.101(10) 0.064(8) 0.34(2) -0.076(11) -0.139(13) 0.027(7)
C5E 0.134(13) 0.069(9) 0.36(3) -0.053(13) -0.168(17) 0.021(9)
O5' 0.030(3) 0.036(3) 0.029(3) 0.005(2) 0.013(2) 0.009(2)
O2' 0.028(2) 0.038(3) 0.032(3) 0.002(2) 0.010(2) -0.009(2)
O4' 0.036(3) 0.028(3) 0.038(3) 0.004(2) 0.008(2) 0.009(2)
N1' 0.026(3) 0.027(3) 0.017(3) 0.002(2) 0.001(2) 0.000(2)
N3' 0.023(3) 0.030(3) 0.018(3) -0.003(2) 0.003(2) 0.007(2)
N5' 0.027(3) 0.029(3) 0.023(3) 0.002(3) 0.003(2) 0.005(3)
N6' 0.029(3) 0.024(4) 0.031(3) 0.008(3) 0.014(3) 0.005(3)
C4' 0.026(3) 0.040(4) 0.016(3) 0.002(3) 0.003(3) 0.005(3)
C2' 0.016(3) 0.039(4) 0.016(3) 0.000(3) 0.001(3) -0.005(3)
C5' 0.023(3) 0.022(3) 0.016(3) 0.003(3) 0.002(2) 0.002(3)
C6' 0.019(3) 0.031(4) 0.015(3) 0.001(3) 0.001(3) 0.002(3)
C1' 0.033(4) 0.031(4) 0.030(4) 0.007(3) 0.004(3) -0.002(3)
OW 0.079(12) 0.17(2) 0.31(4) -0.06(3) 0.026(15) 0.031(14)
Au2 0.02399(13) 0.03889(15) 0.02742(13) -0.00365(13) 0.00809(11) 0.00486(12)
Au1 0.02664(12) 0.02599(12) 0.01795(11) 0.00146(11) 0.00168(10) -0.00315(11)

loop_
_atom_type_symbol
_atom_type_description
_atom_type_scat_dispersion_real
_atom_type_scat_dispersion_imag
_atom_type_scat_source
C C 0.0033 0.0016 'International Tables Vol C Tables 4.2.6.8 and 6.1.1.4'
Au Au -2.0133 8.8022 'International Tables Vol C Tables 4.2.6.8 and 6.1.1.4'
O O 0.0106 0.0060 'International Tables Vol C Tables 4.2.6.8 and 6.1.1.4'
N N 0.0061 0.0033 'International Tables Vol C Tables 4.2.6.8 and 6.1.1.4'
P P 0.1023 0.0942 'International Tables Vol C Tables 4.2.6.8 and 6.1.1.4'
H H 0.0000 0.0000 'International Tables Vol C Tables 4.2.6.8 and 6.1.1.4'

loop_
_geom_angle_atom_site_label_1
_geom_angle_atom_site_label_2
_geom_angle_atom_site_label_3
_geom_angle
_geom_angle_site_symmetry_1
_geom_angle_site_symmetry_3
C1B P1 C1C 104.3(3) . .
C1B P1 C1A 104.9(3) . .
C1C P1 C1A 107.8(3) . .
C1B P1 Au1 118.2(2) . .
C1C P1 Au1 114.5(2) . .
C1A P1 Au1 106.4(2) . .
C2 N3 C4 125.1(5) . .
C2 N3 Au1 118.9(4) . .
C4 N3 Au1 115.8(4) . .
C6 N1 C2 122.4(5) . .
C6 N1 C1 119.7(5) . .
C2 N1 C1 117.6(5) . .
C6 N6 H61 120.0 . .
C6 N6 H62 120.0 . .
H61 N6 H62 120.0 . .
O2 C2 N3 123.1(6) . .
O2 C2 N1 119.5(6) . .
N3 C2 N1 117.4(5) . .
O5 N5 C5 116.9(6) . .
N6 C6 N1 121.2(6) . .
N6 C6 C5 119.7(6) . .
N1 C6 C5 119.1(6) . .
O4 C4 N3 120.4(6) . .
O4 C4 C5 123.0(6) . .
N3 C4 C5 116.6(6) . .
N5 C5 C6 127.3(6) . .
N5 C5 C4 113.7(6) . .
C6 C5 C4 118.9(6) . .
N1 C1 H1A 109.5 . .
N1 C1 H1B 109.5 . .
H1A C1 H1B 109.5 . .
N1 C1 H1C 109.5 . .
H1A C1 H1C 109.5 . .
H1B C1 H1C 109.5 . .
C1F P2 C1D 102.5(3) . .
C1F P2 C1E 104.2(4) . .
C1D P2 C1E 108.2(4) . .
C1F P2 Au2 114.6(2) . .
C1D P2 Au2 116.2(3) . .
C1E P2 Au2 110.1(3) . .
C3C C2C C1C 120.4(6) . .
C3C C2C H2C 119.8 . .
C1C C2C H2C 119.8 . .
C3B C2B C1B 120.9(7) . .
C3B C2B H2B 119.5 . .
C1B C2B H2B 119.5 . .
C1A C2A C3A 121.7(8) . .
C1A C2A H2A 119.1 . .
C3A C2A H2A 119.1 . .
C2A C1A C6A 117.5(7) . .
C2A C1A P1 117.6(6) . .
C6A C1A P1 124.9(6) . .
C2B C3B C4B 119.8(7) . .
C2B C3B H3B 120.1 . .
C4B C3B H3B 120.1 . .
C4C C3C C2C 120.0(7) . .
C4C C3C H3C 120.0 . .
C2C C3C H3C 120.0 . .
C5B C4B C3B 120.0(7) . .
C5B C4B H4B 120.0 . .
C3B C4B H4B 120.0 . .
C2D C1D C6D 119.7(9) . .
C2D C1D P2 118.5(6) . .
C6D C1D P2 121.8(8) . .
C2C C1C C6C 119.0(7) . .
C2C C1C P1 120.4(5) . .
C6C C1C P1 120.6(6) . .
C6E C1E C2E 114.9(10) . .
C6E C1E P2 124.2(8) . .
C2E C1E P2 120.7(7) . .
C6F C1F C2F 119.6(7) . .
C6F C1F P2 121.1(6) . .
C2F C1F P2 119.2(6) . .
C2B C1B C6B 119.1(7) . .
C2B C1B P1 119.4(5) . .
C6B C1B P1 121.5(6) . .
C1F C6F C5F 119.5(7) . .
C1F C6F H6F 120.2 . .
C5F C6F H6F 120.2 . .
C4B C5B C6B 119.9(7) . .
C4B C5B H5B 120.1 . .
C6B C5B H5B 120.1 . .
C5C C6C C1C 120.1(8) . .
C5C C6C H6C 120.0 . .
C1C C6C H6C 120.0 . .
C5A C4A C3A 120.6(8) . .
C5A C4A H4A 119.7 . .
C3A C4A H4A 119.7 . .
C3F C2F C1F 120.6(8) . .
C3F C2F H2F 119.7 . .
C1F C2F H2F 119.7 . .
C4A C5A C6A 120.6(8) . .
C4A C5A H5A 119.7 . .
C6A C5A H5A 119.7 . .
C3C C4C C5C 120.4(8) . .
C3C C4C H4C 119.8 . .
C5C C4C H4C 119.8 . .
C4F C5F C6F 119.4(8) . .
C4F C5F H5F 120.3 . .
C6F C5F H5F 120.3 . .
C3F C4F C5F 121.5(8) . .
C3F C4F H4F 119.2 . .
C5F C4F H4F 119.2 . .
C5B C6B C1B 120.2(7) . .
C5B C6B H6B 119.9 . .
C1B C6B H6B 119.9 . .
C4A C3A C2A 118.8(9) . .
C4A C3A H3A 120.6 . .
C2A C3A H3A 120.6 . .
C1A C6A C5A 120.8(9) . .
C1A C6A H6A 119.6 . .
C5A C6A H6A 119.6 . .
C1D C2D C3D 120.1(10) . .
C1D C2D H2D 119.9 . .
C3D C2D H2D 119.9 . .
C1E C2E C3E 121.8(10) . .
C1E C2E H2E 119.1 . .
C3E C2E H2E 119.1 . .
C2F C3F C4F 119.3(8) . .
C2F C3F H3F 120.4 . .
C4F C3F H3F 120.4 . .
C6C C5C C4C 120.2(8) . .
C6C C5C H5C 119.9 . .
C4C C5C H5C 119.9 . .
C4E C3E C2E 121.7(11) . .
C4E C3E H3E 119.1 . .
C2E C3E H3E 119.1 . .
C5D C4D C3D 119.5(11) . .
C5D C4D H4D 120.2 . .
C3D C4D H4D 120.2 . .
C5D C6D C1D 118.7(12) . .
C5D C6D H6D 120.6 . .
C1D C6D H6D 120.6 . .
C2D C3D C4D 119.8(12) . .
C2D C3D H3D 120.1 . .
C4D C3D H3D 120.1 . .
C5E C4E C3E 117.0(11) . .
C5E C4E H4E 121.5 . .
C3E C4E H4E 121.5 . .
C4D C5D C6D 122.1(12) . .
C4D C5D H5D 119.0 . .
C6D C5D H5D 119.0 . .
C1E C6E C5E 122.1(11) . .
C1E C6E H6E 118.9 . .
C5E C6E H6E 118.9 . .
C4E C5E C6E 122.3(12) . .
C4E C5E H5E 118.8 . .
C6E C5E H5E 118.8 . .
C6' N1' C2' 122.1(5) . .
C6' N1' C1' 119.3(5) . .
C2' N1' C1' 118.5(5) . .
C2' N3' C4' 124.0(5) . .
C2' N3' Au2 118.3(4) . .
C4' N3' Au2 117.6(4) . .
O5' N5' C5' 120.6(5) . .
C6' N6' H622 117(4) . .
C6' N6' H611 123(5) . .
H622 N6' H611 120(6) . .
O4' C4' N3' 119.7(6) . .
O4' C4' C5' 123.6(6) . .
N3' C4' C5' 116.7(6) . .
O2' C2' N3' 122.5(6) . .
O2' C2' N1' 118.9(6) . .
N3' C2' N1' 118.6(5) . .
N5' C5' C6' 124.3(5) . .
N5' C5' C4' 116.0(6) . .
C6' C5' C4' 119.6(5) . .
N6' C6' N1' 120.4(6) . .
N6' C6' C5' 120.9(6) . .
N1' C6' C5' 118.7(5) . .
N1' C1' H1'1 109.5 . .
N1' C1' H1'2 109.5 . .
H1'1 C1' H1'2 109.5 . .
N1' C1' H1'3 109.5 . .
H1'1 C1' H1'3 109.5 . .
H1'2 C1' H1'3 109.5 . .
N3' Au2 P2 173.17(15) . .
N3' Au2 Au1 76.85(14) . .
P2 Au2 Au1 109.98(6) . .
N3 Au1 P1 169.28(15) . .
N3 Au1 Au2 74.94(15) . .
P1 Au1 Au2 115.50(5) . .

loop_
_geom_bond_atom_site_label_1
_geom_bond_atom_site_label_2
_geom_bond_distance
_geom_bond_site_symmetry_2
P1 C1B 1.797(7) .
P1 C1C 1.803(7) .
P1 C1A 1.808(7) .
P1 Au1 2.2148(17) .
O4 C4 1.214(7) .
O2 C2 1.202(7) .
N3 C2 1.351(8) .
N3 C4 1.370(8) .
N3 Au1 2.058(5) .
N1 C6 1.343(8) .
N1 C2 1.414(8) .
N1 C1 1.445(8) .
N6 C6 1.301(8) .
N6 H61 0.8800 .
N6 H62 0.8800 .
O5 N5 1.260(7) .
N5 C5 1.353(8) .
C6 C5 1.437(9) .
C4 C5 1.450(9) .
C1 H1A 0.9800 .
C1 H1B 0.9800 .
C1 H1C 0.9800 .
P2 C1F 1.793(8) .
P2 C1D 1.796(8) .
P2 C1E 1.819(8) .
P2 Au2 2.2177(19) .
C2C C3C 1.372(10) .
C2C C1C 1.380(9) .
C2C H2C 0.9500 .
C2B C3B 1.360(10) .
C2B C1B 1.375(9) .
C2B H2B 0.9500 .
C2A C1A 1.359(10) .
C2A C3A 1.390(10) .
C2A H2A 0.9500 .
C1A C6A 1.376(10) .
C3B C4B 1.387(10) .
C3B H3B 0.9500 .
C3C C4C 1.356(10) .
C3C H3C 0.9500 .
C4B C5B 1.370(10) .
C4B H4B 0.9500 .
C1D C2D 1.362(12) .
C1D C6D 1.388(12) .
C1C C6C 1.381(10) .
C1E C6E 1.281(13) .
C1E C2E 1.336(12) .
C1F C6F 1.365(10) .
C1F C2F 1.396(10) .
C1B C6B 1.386(9) .
C6F C5F 1.393(10) .
C6F H6F 0.9500 .
C5B C6B 1.376(10) .
C5B H5B 0.9500 .
C6C C5C 1.367(12) .
C6C H6C 0.9500 .
C4A C5A 1.335(13) .
C4A C3A 1.354(13) .
C4A H4A 0.9500 .
C2F C3F 1.360(11) .
C2F H2F 0.9500 .
C5A C6A 1.376(11) .
C5A H5A 0.9500 .
C4C C5C 1.370(12) .
C4C H4C 0.9500 .
C5F C4F 1.366(11) .
C5F H5F 0.9500 .
C4F C3F 1.362(12) .
C4F H4F 0.9500 .
C6B H6B 0.9500 .
C3A H3A 0.9500 .
C6A H6A 0.9500 .
C2D C3D 1.363(11) .
C2D H2D 0.9500 .
C2E C3E 1.377(13) .
C2E H2E 0.9500 .
C3F H3F 0.9500 .
C5C H5C 0.9500 .
C3E C4E 1.288(13) .
C3E H3E 0.9500 .
C4D C5D 1.333(17) .
C4D C3D 1.380(17) .
C4D H4D 0.9500 .
C6D C5D 1.355(15) .
C6D H6D 0.9500 .
C3D H3D 0.9500 .
C4E C5E 1.272(15) .
C4E H4E 0.9500 .
C5D H5D 0.9500 .
C6E C5E 1.397(16) .
C6E H6E 0.9500 .
C5E H5E 0.9500 .
O5' N5' 1.271(6) .
O2' C2' 1.214(7) .
O4' C4' 1.215(8) .
N1' C6' 1.349(8) .
N1' C2' 1.404(8) .
N1' C1' 1.449(8) .
N3' C2' 1.344(8) .
N3' C4' 1.375(8) .
N3' Au2 2.057(5) .
N5' C5' 1.327(8) .
N6' C6' 1.298(8) .
N6' H622 0.86(6) .
N6' H611 0.73(6) .
C4' C5' 1.442(8) .
C5' C6' 1.426(8) .
C1' H1'1 0.9800 .
C1' H1'2 0.9800 .
C1' H1'3 0.9800 .
OW OW 1.65(5) 3_575
Au2 Au1 3.2553(6) .
